data_7055430
loop_
_publ_author_name
'Ambethkar, Sethurajan'
'Padmini, Vediappen'
'Bhuvanesh, Nattamai'

_publ_section_title
;
 A one-pot sequential five-component domino reaction for the expedient
 synthesis of polysubstituted pyrroles
;
_journal_issue 5
_journal_name_full 'New J. Chem.'
_journal_page_first 4705
_journal_paper_doi 10.1039/C5NJ03444B
_journal_volume 40
_journal_year 2016
_chemical_formula_moiety 'C27 H20 Cl N3 O3'
_chemical_formula_sum 'C27 H20 Cl N3 O3'
_chemical_formula_weight 469.91
_chemical_melting_point 476
_chemical_name_common 'pyrrole derivative'
_chemical_name_systematic pyrrolecyanoacetamide
_space_group_crystal_system monoclinic
_space_group_IT_number 15
_space_group_name_Hall '-C 2yc'
_space_group_name_H-M_alt 'C 1 2/c 1'
_symmetry_space_group_name_Hall '-C 2yc'
_symmetry_space_group_name_H-M 'C 1 2/c 1'
_atom_sites_solution_hydrogens geom
_audit_creation_date 2015-09-22
_audit_creation_method
;
Olex2 1.2-beta
(compiled 2014.10.22 svn.r3046 for OlexSys, GUI svn.r4928)
;
_audit_update_record
;
2016-02-23 deposited with the CCDC.
2016-03-21 downloaded from the CCDC.
;
_cell_angle_alpha 90
_cell_angle_beta 92.096(4)
_cell_angle_gamma 90
_cell_formula_units_Z 8
_cell_length_a 29.0413(17)
_cell_length_b 12.5389(6)
_cell_length_c 13.3299(6)
_cell_measurement_reflns_used 6429
_cell_measurement_temperature 110.0
_cell_measurement_theta_max 60.520
_cell_measurement_theta_min 3.046
_cell_volume 4850.8(4)
_computing_cell_refinement 'SAINT v8.34A (Bruker, 2013)'
_computing_data_collection 'BRUKER GADDS X-ray (three-circle) diffractometer'
_computing_data_reduction 'SAINT v8.34A (Bruker, 2013)'
_computing_molecular_graphics 'Olex2 (Dolomanov et al., 2009)'
_computing_publication_material 'Olex2 (Dolomanov et al., 2009)'
_computing_structure_refinement 'XL (Sheldrick, 2008)'
_computing_structure_solution 'XS (Sheldrick, 2008)'
_diffrn_ambient_temperature 110.0
_diffrn_measured_fraction_theta_full 0.807
_diffrn_measured_fraction_theta_max 0.963
_diffrn_measurement_device_type 'Bruker APEX-II CCD'
_diffrn_measurement_method '\f and \w scans'
_diffrn_radiation_type CuK\a
_diffrn_radiation_wavelength 1.54178
_diffrn_reflns_av_R_equivalents 0.0525
_diffrn_reflns_av_unetI/netI 0.0320
_diffrn_reflns_Laue_measured_fraction_full 0.807
_diffrn_reflns_Laue_measured_fraction_max 0.963
_diffrn_reflns_limit_h_max 32
_diffrn_reflns_limit_h_min -32
_diffrn_reflns_limit_k_max 13
_diffrn_reflns_limit_k_min -13
_diffrn_reflns_limit_l_max 15
_diffrn_reflns_limit_l_min -15
_diffrn_reflns_number 25107
_diffrn_reflns_point_group_measured_fraction_full 0.807
_diffrn_reflns_point_group_measured_fraction_max 0.963
_diffrn_reflns_theta_full 67.679
_diffrn_reflns_theta_max 60.568
_diffrn_reflns_theta_min 3.045
_diffrn_standards_number 0
_exptl_absorpt_coefficient_mu 1.668
_exptl_absorpt_correction_T_max 0.7519
_exptl_absorpt_correction_T_min 0.6553
_exptl_absorpt_correction_type multi-scan
_exptl_absorpt_process_details
;
SADABS-2014/3 (Bruker,2014) was used for absorption correction.
wR2(int) was 0.0670 before and 0.0519 after correction.
The Ratio of minimum to maximum transmission is 0.8715.
The \l/2 correction factor is Not present.
;
_exptl_crystal_colour colourless
_exptl_crystal_colour_primary colourless
_exptl_crystal_density_diffrn 1.287
_exptl_crystal_F_000 1952
_exptl_crystal_recrystallization_method 'Re-crystallisation from solvent: CHCl3'
_exptl_crystal_size_max 0.08
_exptl_crystal_size_mid 0.02
_exptl_crystal_size_min 0.02
_refine_diff_density_max 0.213
_refine_diff_density_min -0.342
_refine_diff_density_rms 0.049
_refine_ls_extinction_method none
_refine_ls_goodness_of_fit_ref 1.096
_refine_ls_hydrogen_treatment constr
_refine_ls_matrix_type full
_refine_ls_number_parameters 308
_refine_ls_number_reflns 3533
_refine_ls_number_restraints 0
_refine_ls_restrained_S_all 1.096
_refine_ls_R_factor_all 0.0427
_refine_ls_R_factor_gt 0.0343
_refine_ls_shift/su_max 0.001
_refine_ls_shift/su_mean 0.000
_refine_ls_structure_factor_coef Fsqd
_refine_ls_weighting_details 'w=1/[\s^2^(Fo^2^)+(0.0461P)^2^+1.9929P] where P=(Fo^2^+2Fc^2^)/3'
_refine_ls_weighting_scheme calc
_refine_ls_wR_factor_gt 0.0853
_refine_ls_wR_factor_ref 0.0888
_reflns_Friedel_coverage 0.000
_reflns_number_gt 2939
_reflns_number_total 3533
_reflns_threshold_expression 'I > 2\s(I)'
_cod_data_source_file c5nj03444b2.cif
_cod_data_source_block psa5am
_cod_depositor_comments 'Adding full bibliography for 7055430.cif.'
_cod_database_code 7055430
_shelxl_version_number 2014-3
_shelx_space_group_comment
;
The symmetry employed for this shelxl refinement is uniquely defined
by the following loop, which should always be used as a source of
symmetry information in preference to the above space-group names.
They are only intended as comments.
;
_shelx_estimated_absorpt_t_max 0.967
_shelx_estimated_absorpt_t_min 0.878
_olex2_refinement_description
;
1. Fixed Uiso
 At 1.2 times of:
  All C(H) groups, All N(H,H) groups
 At 1.5 times of:
  All C(H,H,H) groups
2.a Ternary CH refined with riding coordinates:
 C19(H19)
2.b Aromatic/amide H refined with riding coordinates:
 C1(H1), C6(H6), C7(H7), C9(H9), C10(H10), C14(H14), C15(H15), C16(H16),
 C17(H17), C18(H18), C23(H23), C24(H24), C26(H26), C27(H27)
2.c X=CH2 refined with riding coordinates:
 N3(H3A,H3B)
2.d Idealised Me refined as rotating group:
 C11(H11A,H11B,H11C)
;
_olex2_submission_special_instructions 'No special instructions were received'

loop_
_space_group_symop_operation_xyz
'x, y, z'
'-x, y, -z+1/2'
'x+1/2, y+1/2, z'
'-x+1/2, y+1/2, -z+1/2'
'-x, -y, -z'
'x, -y, z-1/2'
'-x+1/2, -y+1/2, -z'
'x+1/2, -y+1/2, z-1/2'

loop_
_atom_site_label
_atom_site_type_symbol
_atom_site_fract_x
_atom_site_fract_y
_atom_site_fract_z
_atom_site_U_iso_or_equiv
_atom_site_adp_type
_atom_site_occupancy
_atom_site_site_symmetry_order
_atom_site_calc_flag
_atom_site_refinement_flags_posn
Cl1 Cl 0.45803(2) 0.53798(4) 0.37171(3) 0.02063(15) Uani 1 1 d .
O1 O 0.57902(5) 0.13263(11) -0.01045(10) 0.0320(4) Uani 1 1 d .
O2 O 0.78893(5) 0.42833(11) 0.53131(10) 0.0239(3) Uani 1 1 d .
O3 O 0.73130(5) 0.65642(10) 0.59502(9) 0.0206(3) Uani 1 1 d .
N1 N 0.67078(5) 0.31214(12) 0.32297(11) 0.0145(3) Uani 1 1 d .
N2 N 0.70470(6) 0.42639(14) 0.70995(13) 0.0279(4) Uani 1 1 d .
N3 N 0.72436(6) 0.63999(13) 0.42578(11) 0.0212(4) Uani 1 1 d .
H3A H 0.7385 0.7008 0.4148 0.025 Uiso 1 1 calc R
H3B H 0.7142 0.6008 0.3748 0.025 Uiso 1 1 calc R
C1 C 0.71694(6) 0.30015(15) 0.33934(13) 0.0161(4) Uani 1 1 d .
H1 H 0.7361 0.2525 0.3043 0.019 Uiso 1 1 calc R
C2 C 0.73153(6) 0.36854(15) 0.41516(13) 0.0156(4) Uani 1 1 d .
C3 C 0.69156(6) 0.42475(14) 0.44629(13) 0.0147(4) Uani 1 1 d .
C4 C 0.65457(6) 0.39067(14) 0.38721(13) 0.0144(4) Uani 1 1 d .
C5 C 0.64583(6) 0.26182(15) 0.24074(13) 0.0142(4) Uani 1 1 d .
C6 C 0.62010(6) 0.32458(15) 0.17340(13) 0.0154(4) Uani 1 1 d .
H6 H 0.6179 0.3993 0.1838 0.018 Uiso 1 1 calc R
C7 C 0.59786(6) 0.27801(15) 0.09179(13) 0.0183(4) Uani 1 1 d .
H7 H 0.5798 0.3206 0.0466 0.022 Uiso 1 1 calc R
C8 C 0.60166(7) 0.16952(16) 0.07506(14) 0.0217(5) Uani 1 1 d .
C9 C 0.62703(7) 0.10622(16) 0.14258(15) 0.0259(5) Uani 1 1 d .
H9 H 0.6294 0.0316 0.1318 0.031 Uiso 1 1 calc R
C10 C 0.64894(7) 0.15328(15) 0.22613(14) 0.0211(5) Uani 1 1 d .
H10 H 0.6660 0.1105 0.2731 0.025 Uiso 1 1 calc R
C11 C 0.58378(10) 0.02148(19) -0.03332(18) 0.0454(7) Uani 1 1 d .
H11A H 0.5686 0.0063 -0.0986 0.068 Uiso 1 1 calc GR
H11B H 0.5695 -0.0212 0.0187 0.068 Uiso 1 1 calc GR
H11C H 0.6165 0.0033 -0.0356 0.068 Uiso 1 1 calc GR
C12 C 0.77925(6) 0.38455(15) 0.45044(14) 0.0174(4) Uani 1 1 d .
C13 C 0.81649(7) 0.34975(15) 0.38328(14) 0.0187(4) Uani 1 1 d .
C14 C 0.81319(7) 0.36357(16) 0.27948(15) 0.0235(5) Uani 1 1 d .
H14 H 0.7858 0.3918 0.2489 0.028 Uiso 1 1 calc R
C15 C 0.84970(8) 0.33626(19) 0.22085(17) 0.0345(6) Uani 1 1 d .
H15 H 0.8475 0.3461 0.1502 0.041 Uiso 1 1 calc R
C16 C 0.88958(8) 0.29443(19) 0.2659(2) 0.0418(7) Uani 1 1 d .
H16 H 0.9147 0.2757 0.2257 0.050 Uiso 1 1 calc R
C17 C 0.89314(8) 0.27969(18) 0.3686(2) 0.0366(6) Uani 1 1 d .
H17 H 0.9205 0.2503 0.3986 0.044 Uiso 1 1 calc R
C18 C 0.85709(7) 0.30758(16) 0.42727(17) 0.0261(5) Uani 1 1 d .
H18 H 0.8597 0.2982 0.4980 0.031 Uiso 1 1 calc R
C19 C 0.68935(6) 0.50565(15) 0.53006(13) 0.0155(4) Uani 1 1 d .
H19 H 0.6566 0.5300 0.5302 0.019 Uiso 1 1 calc R
C20 C 0.69928(7) 0.45956(15) 0.63025(14) 0.0175(4) Uani 1 1 d .
C21 C 0.71838(6) 0.60741(15) 0.51913(13) 0.0157(4) Uani 1 1 d .
C22 C 0.60618(6) 0.42506(15) 0.38479(13) 0.0152(4) Uani 1 1 d .
C23 C 0.59525(6) 0.53367(14) 0.38179(13) 0.0163(4) Uani 1 1 d .
H23 H 0.6194 0.5848 0.3813 0.020 Uiso 1 1 calc R
C24 C 0.54997(6) 0.56800(15) 0.37948(13) 0.0171(4) Uani 1 1 d .
H24 H 0.5430 0.6420 0.3796 0.020 Uiso 1 1 calc R
C25 C 0.51484(6) 0.49323(16) 0.37703(13) 0.0173(4) Uani 1 1 d .
C26 C 0.52426(6) 0.38506(15) 0.37800(13) 0.0174(4) Uani 1 1 d .
H26 H 0.4998 0.3346 0.3755 0.021 Uiso 1 1 calc R
C27 C 0.56969(7) 0.35127(15) 0.38267(13) 0.0168(4) Uani 1 1 d .
H27 H 0.5763 0.2771 0.3845 0.020 Uiso 1 1 calc R

loop_
_atom_site_aniso_label
_atom_site_aniso_U_11
_atom_site_aniso_U_22
_atom_site_aniso_U_33
_atom_site_aniso_U_23
_atom_site_aniso_U_13
_atom_site_aniso_U_12
Cl1 0.0191(3) 0.0254(3) 0.0172(3) -0.00121(17) -0.0013(2) 0.00367(18)
O1 0.0461(10) 0.0235(9) 0.0250(8) -0.0084(6) -0.0178(7) 0.0020(6)
O2 0.0243(8) 0.0291(9) 0.0179(8) -0.0031(6) -0.0039(6) -0.0027(6)
O3 0.0305(8) 0.0177(8) 0.0132(7) -0.0026(5) -0.0029(6) -0.0071(6)
N1 0.0170(9) 0.0142(9) 0.0122(8) -0.0012(6) -0.0007(7) -0.0007(6)
N2 0.0421(12) 0.0228(10) 0.0185(10) 0.0016(7) -0.0011(8) -0.0033(8)
N3 0.0356(10) 0.0167(10) 0.0110(8) 0.0002(6) -0.0012(7) -0.0103(7)
C1 0.0180(11) 0.0148(11) 0.0155(10) 0.0029(7) 0.0002(8) 0.0018(7)
C2 0.0177(10) 0.0154(11) 0.0135(10) 0.0014(7) -0.0013(8) -0.0017(7)
C3 0.0194(11) 0.0132(11) 0.0113(10) 0.0020(7) 0.0002(8) -0.0017(7)
C4 0.0196(11) 0.0130(11) 0.0107(10) 0.0012(7) 0.0029(8) -0.0018(7)
C5 0.0147(10) 0.0166(11) 0.0113(9) -0.0030(7) 0.0006(8) -0.0010(7)
C6 0.0190(10) 0.0126(10) 0.0147(10) 0.0003(7) 0.0033(8) -0.0003(7)
C7 0.0184(11) 0.0215(12) 0.0148(10) 0.0037(8) -0.0017(9) 0.0020(8)
C8 0.0273(12) 0.0201(12) 0.0172(10) -0.0051(8) -0.0059(9) -0.0009(8)
C9 0.0349(13) 0.0153(12) 0.0267(12) -0.0054(8) -0.0084(10) 0.0032(8)
C10 0.0259(12) 0.0176(12) 0.0191(11) -0.0013(8) -0.0064(9) 0.0040(8)
C11 0.0723(19) 0.0281(15) 0.0339(14) -0.0126(10) -0.0239(13) -0.0017(12)
C12 0.0220(11) 0.0130(11) 0.0169(11) 0.0047(8) -0.0029(9) -0.0004(8)
C13 0.0172(10) 0.0132(11) 0.0254(11) -0.0004(8) -0.0036(9) -0.0016(7)
C14 0.0222(11) 0.0218(12) 0.0264(12) -0.0049(8) 0.0015(10) -0.0059(8)
C15 0.0333(14) 0.0381(15) 0.0328(13) -0.0147(10) 0.0097(11) -0.0113(10)
C16 0.0280(13) 0.0349(15) 0.0637(18) -0.0249(12) 0.0194(13) -0.0032(10)
C17 0.0230(12) 0.0247(14) 0.0620(18) -0.0080(11) 0.0001(12) 0.0039(9)
C18 0.0227(12) 0.0159(12) 0.0396(13) 0.0011(9) -0.0022(10) 0.0002(8)
C19 0.0182(10) 0.0158(11) 0.0123(10) 0.0003(7) -0.0007(8) 0.0002(8)
C20 0.0230(11) 0.0135(11) 0.0161(11) -0.0023(8) 0.0010(9) -0.0028(8)
C21 0.0173(10) 0.0155(11) 0.0142(10) -0.0001(8) -0.0002(8) -0.0003(7)
C22 0.0205(11) 0.0174(11) 0.0076(9) -0.0011(7) 0.0004(8) 0.0005(8)
C23 0.0217(11) 0.0151(11) 0.0123(10) -0.0001(7) 0.0004(8) -0.0018(7)
C24 0.0246(11) 0.0142(11) 0.0124(10) -0.0010(7) 0.0003(8) 0.0025(8)
C25 0.0199(11) 0.0231(12) 0.0087(10) -0.0007(7) -0.0013(8) 0.0033(8)
C26 0.0192(11) 0.0201(12) 0.0131(10) -0.0021(7) 0.0009(8) -0.0029(8)
C27 0.0229(11) 0.0133(11) 0.0141(10) -0.0012(7) 0.0006(8) -0.0008(7)

loop_
_atom_type_symbol
_atom_type_description
_atom_type_scat_dispersion_real
_atom_type_scat_dispersion_imag
_atom_type_scat_source
C C 0.0181 0.0091 'International Tables Vol C Tables 4.2.6.8 and 6.1.1.4'
H H 0.0000 0.0000 'International Tables Vol C Tables 4.2.6.8 and 6.1.1.4'
Cl Cl 0.3639 0.7018 'International Tables Vol C Tables 4.2.6.8 and 6.1.1.4'
N N 0.0311 0.0180 'International Tables Vol C Tables 4.2.6.8 and 6.1.1.4'
O O 0.0492 0.0322 'International Tables Vol C Tables 4.2.6.8 and 6.1.1.4'

loop_
_geom_angle_atom_site_label_1
_geom_angle_atom_site_label_2
_geom_angle_atom_site_label_3
_geom_angle
C8 O1 C11 117.14(16)
C1 N1 C4 109.38(15)
C1 N1 C5 122.74(15)
C4 N1 C5 127.21(15)
H3A N3 H3B 120.0
C21 N3 H3A 120.0
C21 N3 H3B 120.0
N1 C1 H1 125.6
N1 C1 C2 108.88(16)
C2 C1 H1 125.6
C1 C2 C3 106.71(16)
C1 C2 C12 125.67(17)
C3 C2 C12 127.48(17)
C2 C3 C19 126.94(16)
C4 C3 C2 107.77(16)
C4 C3 C19 125.28(17)
N1 C4 C22 122.45(15)
C3 C4 N1 107.22(16)
C3 C4 C22 130.33(17)
C6 C5 N1 119.19(16)
C10 C5 N1 120.49(16)
C10 C5 C6 120.26(17)
C5 C6 H6 120.1
C7 C6 C5 119.75(18)
C7 C6 H6 120.1
C6 C7 H7 119.8
C6 C7 C8 120.48(17)
C8 C7 H7 119.8
O1 C8 C7 115.20(17)
O1 C8 C9 124.78(18)
C7 C8 C9 120.02(17)
C8 C9 H9 120.3
C8 C9 C10 119.41(19)
C10 C9 H9 120.3
C5 C10 C9 120.05(18)
C5 C10 H10 120.0
C9 C10 H10 120.0
O1 C11 H11A 109.5
O1 C11 H11B 109.5
O1 C11 H11C 109.5
H11A C11 H11B 109.5
H11A C11 H11C 109.5
H11B C11 H11C 109.5
O2 C12 C2 121.72(17)
O2 C12 C13 120.47(17)
C2 C12 C13 117.77(16)
C14 C13 C12 122.23(17)
C14 C13 C18 119.24(19)
C18 C13 C12 118.42(17)
C13 C14 H14 119.9
C15 C14 C13 120.2(2)
C15 C14 H14 119.9
C14 C15 H15 120.2
C14 C15 C16 119.6(2)
C16 C15 H15 120.2
C15 C16 H16 119.7
C17 C16 C15 120.7(2)
C17 C16 H16 119.7
C16 C17 H17 120.0
C18 C17 C16 119.9(2)
C18 C17 H17 120.0
C13 C18 H18 119.8
C17 C18 C13 120.3(2)
C17 C18 H18 119.8
C3 C19 H19 105.8
C3 C19 C21 116.62(15)
C20 C19 C3 113.21(16)
C20 C19 H19 105.8
C20 C19 C21 108.73(15)
C21 C19 H19 105.8
N2 C20 C19 176.0(2)
O3 C21 N3 124.79(17)
O3 C21 C19 119.20(16)
N3 C21 C19 115.78(15)
C23 C22 C4 120.15(16)
C23 C22 C27 118.03(17)
C27 C22 C4 121.79(17)
C22 C23 H23 119.4
C24 C23 C22 121.22(17)
C24 C23 H23 119.4
C23 C24 H24 120.4
C23 C24 C25 119.26(18)
C25 C24 H24 120.4
C24 C25 Cl1 118.60(15)
C26 C25 Cl1 120.19(15)
C26 C25 C24 121.22(17)
C25 C26 H26 120.4
C25 C26 C27 119.20(17)
C27 C26 H26 120.4
C22 C27 H27 119.5
C26 C27 C22 121.04(17)
C26 C27 H27 119.5

loop_
_geom_bond_atom_site_label_1
_geom_bond_atom_site_label_2
_geom_bond_distance
Cl1 C25 1.7417(19)
O1 C8 1.375(2)
O1 C11 1.434(3)
O2 C12 1.233(2)
O3 C21 1.231(2)
N1 C1 1.359(2)
N1 C4 1.398(2)
N1 C5 1.437(2)
N2 C20 1.146(2)
N3 H3A 0.8800
N3 H3B 0.8800
N3 C21 1.327(2)
C1 H1 0.9500
C1 C2 1.380(3)
C2 C3 1.432(3)
C2 C12 1.461(3)
C3 C4 1.377(3)
C3 C19 1.512(2)
C4 C22 1.469(3)
C5 C6 1.391(3)
C5 C10 1.378(3)
C6 H6 0.9500
C6 C7 1.375(3)
C7 H7 0.9500
C7 C8 1.384(3)
C8 C9 1.391(3)
C9 H9 0.9500
C9 C10 1.393(3)
C10 H10 0.9500
C11 H11A 0.9800
C11 H11B 0.9800
C11 H11C 0.9800
C12 C13 1.494(3)
C13 C14 1.394(3)
C13 C18 1.401(3)
C14 H14 0.9500
C14 C15 1.383(3)
C15 H15 0.9500
C15 C16 1.388(4)
C16 H16 0.9500
C16 C17 1.381(4)
C17 H17 0.9500
C17 C18 1.375(3)
C18 H18 0.9500
C19 H19 1.0000
C19 C20 1.474(3)
C19 C21 1.539(3)
C22 C23 1.399(3)
C22 C27 1.406(3)
C23 H23 0.9500
C23 C24 1.383(3)
C24 H24 0.9500
C24 C25 1.385(3)
C25 C26 1.384(3)
C26 H26 0.9500
C26 C27 1.385(3)
C27 H27 0.9500

loop_
_geom_hbond_atom_site_label_D
_geom_hbond_atom_site_label_H
_geom_hbond_atom_site_label_A
_geom_hbond_distance_DH
_geom_hbond_distance_HA
_geom_hbond_distance_DA
_geom_hbond_angle_DHA
_geom_hbond_site_symmetry_A
N3 H3A O3 0.88 2.00 2.877(2) 173.7 7_666
N3 H3B N2 0.88 2.23 3.029(2) 150.6 6_565

loop_
_geom_torsion_atom_site_label_1
_geom_torsion_atom_site_label_2
_geom_torsion_atom_site_label_3
_geom_torsion_atom_site_label_4
_geom_torsion
Cl1 C25 C26 C27 -179.74(14)
O1 C8 C9 C10 179.22(19)
O2 C12 C13 C14 -138.62(19)
O2 C12 C13 C18 37.6(3)
N1 C1 C2 C3 0.2(2)
N1 C1 C2 C12 -175.84(16)
N1 C4 C22 C23 -131.14(18)
N1 C4 C22 C27 47.1(2)
N1 C5 C6 C7 176.93(16)
N1 C5 C10 C9 -175.85(17)
C1 N1 C4 C3 -1.95(19)
C1 N1 C4 C22 177.51(16)
C1 N1 C5 C6 -123.59(18)
C1 N1 C5 C10 53.6(2)
C1 C2 C3 C4 -1.4(2)
C1 C2 C3 C19 177.51(17)
C1 C2 C12 O2 -164.01(19)
C1 C2 C12 C13 18.3(3)
C2 C3 C4 N1 2.01(19)
C2 C3 C4 C22 -177.39(18)
C2 C3 C19 C20 -65.8(2)
C2 C3 C19 C21 61.5(2)
C2 C12 C13 C14 39.1(3)
C2 C12 C13 C18 -144.68(18)
C3 C2 C12 O2 20.8(3)
C3 C2 C12 C13 -156.89(18)
C3 C4 C22 C23 48.2(3)
C3 C4 C22 C27 -133.6(2)
C3 C19 C21 O3 -154.41(17)
C3 C19 C21 N3 30.8(2)
C4 N1 C1 C2 1.1(2)
C4 N1 C5 C6 46.0(2)
C4 N1 C5 C10 -136.83(19)
C4 C3 C19 C20 112.9(2)
C4 C3 C19 C21 -119.8(2)
C4 C22 C23 C24 180.00(16)
C4 C22 C27 C26 -178.45(16)
C5 N1 C1 C2 172.30(16)
C5 N1 C4 C3 -172.66(16)
C5 N1 C4 C22 6.8(3)
C5 C6 C7 C8 -1.3(3)
C6 C5 C10 C9 1.3(3)
C6 C7 C8 O1 -178.17(17)
C6 C7 C8 C9 1.8(3)
C7 C8 C9 C10 -0.8(3)
C8 C9 C10 C5 -0.8(3)
C10 C5 C6 C7 -0.3(3)
C11 O1 C8 C7 177.17(19)
C11 O1 C8 C9 -2.9(3)
C12 C2 C3 C4 174.54(17)
C12 C2 C3 C19 -6.6(3)
C12 C13 C14 C15 175.95(18)
C12 C13 C18 C17 -176.65(18)
C13 C14 C15 C16 0.4(3)
C14 C13 C18 C17 -0.3(3)
C14 C15 C16 C17 0.1(3)
C15 C16 C17 C18 -0.7(3)
C16 C17 C18 C13 0.8(3)
C18 C13 C14 C15 -0.2(3)
C19 C3 C4 N1 -176.89(16)
C19 C3 C4 C22 3.7(3)
C20 C19 C21 O3 -25.0(2)
C20 C19 C21 N3 160.24(16)
C22 C23 C24 C25 -2.0(3)
C23 C22 C27 C26 -0.2(3)
C23 C24 C25 Cl1 -178.79(13)
C23 C24 C25 C26 0.7(3)
C24 C25 C26 C27 0.8(3)
C25 C26 C27 C22 -1.0(3)
C27 C22 C23 C24 1.7(3)
